data_7023710
loop_
_publ_author_name
'Schmidtendorf, Markus'
'Pape, Tania'
'Hahn, F. Ekkehardt'

_publ_section_title
;
 Molecular rectangles from platinum(ii) and bridging dicarbene,
 diisocyanide and 4,4'-bipyridine ligands.
;
_journal_issue 45
_journal_name_full 'Dalton transactions (Cambridge, England : 2003)'
_journal_page_first 16128
_journal_page_last 16141
_journal_paper_doi 10.1039/c3dt51813b
_journal_volume 42
_journal_year 2013
_chemical_formula_moiety '(C28 H54 Br2 N4 P4 Pt2),2(Br), 0.5(C6 H14), 2(C H4 O)'
_chemical_formula_sum 'C33 H69 Br4 N4 O2 P4 Pt2'
_chemical_formula_weight 1387.62
_chemical_name_systematic
;
  ?
;
_space_group_IT_number 2
_symmetry_cell_setting triclinic
_symmetry_space_group_name_Hall '-P 1'
_symmetry_space_group_name_H-M 'P -1'
_atom_sites_solution_hydrogens geom
_atom_sites_solution_primary direct
_atom_sites_solution_secondary difmap
_audit_creation_method SHELXL-97
_cell_angle_alpha 77.4950(10)
_cell_angle_beta 81.3650(10)
_cell_angle_gamma 86.3740(10)
_cell_formula_units_Z 2
_cell_length_a 10.2551(6)
_cell_length_b 12.2648(7)
_cell_length_c 20.1873(12)
_cell_measurement_reflns_used 900
_cell_measurement_temperature 153(2)
_cell_measurement_theta_max 22.5
_cell_measurement_theta_min 1
_cell_volume 2449.5(2)
_computing_cell_refinement 'APEX2(Bruker AXS, 2007)'
_computing_data_collection 'APEX2(Bruker AXS, 2007)'
_computing_data_reduction 'SAINT,SADABS (Bruker AXS, 2007 )'
_computing_molecular_graphics
;
ORTEP3,L.J. Farrugia, J. Appl. Cryst. (1997) 30, 565
;
_computing_structure_refinement
;
SHELXL-97, G. M. Sheldrick, Acta Cryst. (2008) A64, 112-122
;
_computing_structure_solution
;
SHELXS-97 , G. M. Sheldrick, Acta Cryst. (2008) A64, 112-122
;
_diffrn_ambient_temperature 153(2)
_diffrn_detector_area_resol_mean 80
_diffrn_measured_fraction_theta_full 0.990
_diffrn_measured_fraction_theta_max 0.990
_diffrn_measurement_device_type 'CCD area detector'
_diffrn_measurement_method 'Omega and Phi scans'
_diffrn_radiation_monochromator graphite
_diffrn_radiation_source 'rotating anode'
_diffrn_radiation_type MoK\a
_diffrn_radiation_wavelength 0.71073
_diffrn_reflns_av_R_equivalents 0.0325
_diffrn_reflns_av_sigmaI/netI 0.0515
_diffrn_reflns_limit_h_max 14
_diffrn_reflns_limit_h_min -14
_diffrn_reflns_limit_k_max 16
_diffrn_reflns_limit_k_min -17
_diffrn_reflns_limit_l_max 28
_diffrn_reflns_limit_l_min -27
_diffrn_reflns_number 28746
_diffrn_reflns_theta_full 30.00
_diffrn_reflns_theta_max 30.00
_diffrn_reflns_theta_min 1.70
_exptl_absorpt_coefficient_mu 9.129
_exptl_absorpt_correction_T_max 0.4621
_exptl_absorpt_correction_T_min 0.1919
_exptl_absorpt_correction_type multi-scan
_exptl_absorpt_process_details
;
  Corrections were done with the SADABS program, utilizing the none merged
  raw data obtained from the integration process. Integration and final cell
  refinement were done with SAINT.

  SADABS reports ratio of Tmin/Tmax = 0.413730

;
_exptl_crystal_colour colourless
_exptl_crystal_density_diffrn 1.881
_exptl_crystal_density_method 'not measured'
_exptl_crystal_description 'transparent plate'
_exptl_crystal_F_000 1334
_exptl_crystal_size_max 0.27
_exptl_crystal_size_mid 0.18
_exptl_crystal_size_min 0.10
_refine_diff_density_max 2.753
_refine_diff_density_min -2.115
_refine_diff_density_rms 0.200
_refine_ls_extinction_method none
_refine_ls_goodness_of_fit_ref 1.031
_refine_ls_hydrogen_treatment noref
_refine_ls_matrix_type full
_refine_ls_number_parameters 435
_refine_ls_number_reflns 14164
_refine_ls_number_restraints 0
_refine_ls_restrained_S_all 1.031
_refine_ls_R_factor_all 0.0558
_refine_ls_R_factor_gt 0.0401
_refine_ls_shift/su_max 0.001
_refine_ls_shift/su_mean 0.000
_refine_ls_structure_factor_coef Fsqd
_refine_ls_weighting_details 'calc w=1/[\s^2^(Fo^2^)+(0.0480P)^2^+9.6309P] where P=(Fo^2^+2Fc^2^)/3'
_refine_ls_weighting_scheme calc
_refine_ls_wR_factor_gt 0.0998
_refine_ls_wR_factor_ref 0.1065
_reflns_number_gt 11213
_reflns_number_total 14164
_reflns_threshold_expression >2sigma(I)
_cod_data_source_file c3dt51813b.txt
_cod_data_source_block sad5
_cod_original_sg_symbol_H-M P-1
_cod_database_code 7023710

loop_
_symmetry_equiv_pos_as_xyz
'x, y, z'
'-x, -y, -z'

loop_
_atom_site_label
_atom_site_type_symbol
_atom_site_fract_x
_atom_site_fract_y
_atom_site_fract_z
_atom_site_U_iso_or_equiv
_atom_site_adp_type
_atom_site_occupancy
_atom_site_symmetry_multiplicity
_atom_site_calc_flag
_atom_site_refinement_flags
_atom_site_disorder_assembly
_atom_site_disorder_group
Pt1 Pt 0.752163(19) 0.812927(17) 0.332330(10) 0.01850(6) Uani 1 1 d . . .
Br1 Br 0.91872(6) 0.78611(6) 0.23382(3) 0.03444(15) Uani 1 1 d . . .
P2 P 0.65121(16) 0.96063(13) 0.26751(8) 0.0257(3) Uani 1 1 d . . .
P1 P 0.59552(15) 0.83418(14) 0.41771(8) 0.0271(3) Uani 1 1 d . . .
C1 C 0.8429(5) 0.6909(4) 0.3959(3) 0.0193(10) Uani 1 1 d . . .
N1 N 0.9396(5) 0.7087(4) 0.4315(2) 0.0208(9) Uani 1 1 d . . .
N2 N 0.8213(4) 0.5803(4) 0.4126(2) 0.0191(9) Uani 1 1 d . . .
C2 C 0.9823(5) 0.6080(4) 0.4697(3) 0.0194(10) Uani 1 1 d . . .
C3 C 0.9064(5) 0.5255(5) 0.4579(3) 0.0201(10) Uani 1 1 d . . .
C4 C 0.9206(5) 0.4130(4) 0.4874(3) 0.0186(10) Uani 1 1 d . . .
H4 H 0.8696 0.3565 0.4792 0.022 Uiso 1 1 calc R . .
C5 C 1.0004(6) 0.8166(5) 0.4252(3) 0.0267(12) Uani 1 1 d . . .
H5A H 1.0117 0.8269 0.4713 0.032 Uiso 1 1 calc R . .
H5B H 0.9416 0.8779 0.4050 0.032 Uiso 1 1 calc R . .
C6 C 1.1335(6) 0.8216(5) 0.3805(4) 0.0333(14) Uani 1 1 d . . .
H6A H 1.1931 0.7631 0.4017 0.050 Uiso 1 1 calc R . .
H6B H 1.1709 0.8949 0.3758 0.050 Uiso 1 1 calc R . .
H6C H 1.1225 0.8100 0.3352 0.050 Uiso 1 1 calc R . .
C7 C 0.7299(6) 0.5234(5) 0.3835(3) 0.0249(12) Uani 1 1 d . . .
H7A H 0.6601 0.5776 0.3670 0.030 Uiso 1 1 calc R . .
H7B H 0.6870 0.4637 0.4199 0.030 Uiso 1 1 calc R . .
C8 C 0.7976(7) 0.4725(6) 0.3247(4) 0.0380(15) Uani 1 1 d . . .
H8A H 0.8307 0.5321 0.2862 0.057 Uiso 1 1 calc R . .
H8B H 0.7343 0.4290 0.3102 0.057 Uiso 1 1 calc R . .
H8C H 0.8715 0.4235 0.3397 0.057 Uiso 1 1 calc R . .
C14 C 0.7326(9) 1.0900(6) 0.2583(5) 0.051(2) Uani 1 1 d . . .
H14A H 0.8192 1.0869 0.2305 0.077 Uiso 1 1 calc R . .
H14B H 0.7438 1.1015 0.3036 0.077 Uiso 1 1 calc R . .
H14C H 0.6790 1.1520 0.2357 0.077 Uiso 1 1 calc R . .
C13 C 0.6243(6) 0.9532(5) 0.1823(3) 0.0289(13) Uani 1 1 d . . .
H13A H 0.5855 1.0244 0.1602 0.043 Uiso 1 1 calc R . .
H13B H 0.5641 0.8929 0.1851 0.043 Uiso 1 1 calc R . .
H13C H 0.7087 0.9383 0.1554 0.043 Uiso 1 1 calc R . .
C12 C 0.4861(7) 0.9789(7) 0.3178(4) 0.0414(17) Uani 1 1 d . . .
H12A H 0.4495 1.0550 0.3017 0.050 Uiso 1 1 calc R . .
H12B H 0.4248 0.9244 0.3109 0.050 Uiso 1 1 calc R . .
C11 C 0.4991(7) 0.9613(6) 0.3920(4) 0.0404(16) Uani 1 1 d . . .
H11A H 0.4105 0.9559 0.4195 0.048 Uiso 1 1 calc R . .
H11B H 0.5428 1.0257 0.4004 0.048 Uiso 1 1 calc R . .
C9 C 0.6499(8) 0.8473(7) 0.4973(4) 0.0438(17) Uani 1 1 d . . .
H9A H 0.5735 0.8443 0.5331 0.066 Uiso 1 1 calc R . .
H9B H 0.6930 0.9187 0.4904 0.066 Uiso 1 1 calc R . .
H9C H 0.7125 0.7858 0.5112 0.066 Uiso 1 1 calc R . .
C10 C 0.4847(7) 0.7190(6) 0.4446(4) 0.0398(16) Uani 1 1 d . . .
H10A H 0.4131 0.7366 0.4790 0.060 Uiso 1 1 calc R . .
H10B H 0.5333 0.6514 0.4644 0.060 Uiso 1 1 calc R . .
H10C H 0.4477 0.7065 0.4049 0.060 Uiso 1 1 calc R . .
Br2 Br 0.76492(8) 0.15486(8) 0.43891(4) 0.0516(2) Uani 1 1 d . . .
Pt21 Pt 0.34806(2) 0.631531(17) 0.183537(10) 0.01885(6) Uani 1 1 d . . .
Br21 Br 0.48629(7) 0.67032(6) 0.26597(4) 0.03714(15) Uani 1 1 d . . .
P22 P 0.26750(15) 0.47853(13) 0.26116(8) 0.0246(3) Uani 1 1 d . . .
P21 P 0.22058(15) 0.58759(13) 0.11430(8) 0.0239(3) Uani 1 1 d . . .
C21 C 0.4091(5) 0.7717(5) 0.1140(3) 0.0213(11) Uani 1 1 d . . .
N21 N 0.5175(4) 0.7823(4) 0.0662(2) 0.0201(9) Uani 1 1 d . . .
N22 N 0.3445(4) 0.8731(4) 0.1061(2) 0.0192(9) Uani 1 1 d . . .
C22 C 0.5249(5) 0.8908(4) 0.0274(3) 0.0187(10) Uani 1 1 d . . .
C23 C 0.4137(5) 0.9499(4) 0.0531(3) 0.0189(10) Uani 1 1 d . . .
C24 C 0.3845(5) 1.0614(4) 0.0272(3) 0.0190(10) Uani 1 1 d . . .
H24 H 0.3096 1.1010 0.0452 0.023 Uiso 1 1 calc R . .
C25 C 0.6154(6) 0.6929(5) 0.0565(3) 0.0256(12) Uani 1 1 d . . .
H25A H 0.6357 0.6927 0.0070 0.031 Uiso 1 1 calc R . .
H25B H 0.5775 0.6201 0.0801 0.031 Uiso 1 1 calc R . .
C26 C 0.7416(6) 0.7057(6) 0.0836(4) 0.0346(15) Uani 1 1 d . . .
H26A H 0.7773 0.7792 0.0621 0.052 Uiso 1 1 calc R . .
H26B H 0.8060 0.6472 0.0730 0.052 Uiso 1 1 calc R . .
H26C H 0.7235 0.6989 0.1334 0.052 Uiso 1 1 calc R . .
C27 C 0.2237(5) 0.9002(5) 0.1481(3) 0.0224(11) Uani 1 1 d . . .
H27A H 0.1798 0.8301 0.1722 0.027 Uiso 1 1 calc R . .
H27B H 0.1631 0.9447 0.1180 0.027 Uiso 1 1 calc R . .
C28 C 0.2485(7) 0.9650(6) 0.2002(3) 0.0355(15) Uani 1 1 d . . .
H28A H 0.2977 0.9173 0.2342 0.053 Uiso 1 1 calc R . .
H28B H 0.1639 0.9891 0.2232 0.053 Uiso 1 1 calc R . .
H28C H 0.2998 1.0306 0.1772 0.053 Uiso 1 1 calc R . .
C34 C 0.3799(7) 0.3729(6) 0.2987(4) 0.0394(16) Uani 1 1 d . . .
H34A H 0.4486 0.4083 0.3149 0.059 Uiso 1 1 calc R . .
H34B H 0.4206 0.3310 0.2643 0.059 Uiso 1 1 calc R . .
H34C H 0.3316 0.3217 0.3375 0.059 Uiso 1 1 calc R . .
C33 C 0.1625(7) 0.5176(6) 0.3331(3) 0.0377(16) Uani 1 1 d . . .
H33A H 0.1277 0.4502 0.3649 0.057 Uiso 1 1 calc R . .
H33B H 0.0891 0.5658 0.3167 0.057 Uiso 1 1 calc R . .
H33C H 0.2137 0.5579 0.3568 0.057 Uiso 1 1 calc R . .
C32 C 0.1627(7) 0.4065(5) 0.2193(4) 0.0336(14) Uani 1 1 d . . .
H32A H 0.2167 0.3523 0.1961 0.040 Uiso 1 1 calc R . .
H32B H 0.0945 0.3651 0.2540 0.040 Uiso 1 1 calc R . .
C31 C 0.0969(7) 0.4932(6) 0.1670(4) 0.0342(14) Uani 1 1 d . . .
H31A H 0.0275 0.5362 0.1910 0.041 Uiso 1 1 calc R . .
H31B H 0.0548 0.4551 0.1375 0.041 Uiso 1 1 calc R . .
C29 C 0.3094(7) 0.5170(6) 0.0504(4) 0.0383(16) Uani 1 1 d . . .
H29A H 0.2469 0.4944 0.0241 0.057 Uiso 1 1 calc R . .
H29B H 0.3566 0.4507 0.0731 0.057 Uiso 1 1 calc R . .
H29C H 0.3729 0.5677 0.0195 0.057 Uiso 1 1 calc R . .
C30 C 0.1277(7) 0.6996(6) 0.0661(4) 0.0360(15) Uani 1 1 d . . .
H30A H 0.1887 0.7497 0.0330 0.054 Uiso 1 1 calc R . .
H30B H 0.0754 0.7416 0.0976 0.054 Uiso 1 1 calc R . .
H30C H 0.0687 0.6682 0.0417 0.054 Uiso 1 1 calc R . .
Br22 Br 0.46862(11) 0.24644(7) 0.13347(6) 0.0659(3) Uani 1 1 d . . .
C41 C 0.9580(12) 0.0118(10) 0.0303(6) 0.0780(18) Uiso 1 1 d . . 3
C42 C 1.0351(12) 0.0995(10) 0.0403(6) 0.0780(18) Uiso 1 1 d . A 3
C43 C 0.9603(12) 0.1331(10) 0.1024(6) 0.0780(18) Uiso 1 1 d . A 3
O44 O 1.0478(14) 0.2252(12) 0.1230(7) 0.068(3) Uiso 0.50 1 d P B 1
C44 C 1.009(2) 0.3075(18) 0.0766(11) 0.068(3) Uiso 0.50 1 d P B 1
O45 O 0.0642(6) 0.2340(5) 0.3768(4) 0.068(2) Uani 1 1 d . C 1
H45 H -0.0170 0.2385 0.3741 0.102 Uiso 1 1 calc R . .
C45 C 0.1170(11) 0.1311(8) 0.3629(7) 0.078(3) Uani 1 1 d . . .
H45A H 0.0884 0.0706 0.4018 0.118 Uiso 1 1 calc R C 1
H45B H 0.2136 0.1327 0.3554 0.118 Uiso 1 1 calc R C 1
H45C H 0.0858 0.1183 0.3217 0.118 Uiso 1 1 calc R C 1
O46 O 0.7281(9) 0.4101(8) 0.1727(5) 0.0364(17) Uiso 0.50 1 d P D 2
C46 C 0.7398(14) 0.3758(12) 0.1120(7) 0.0364(17) Uiso 0.50 1 d P D 2

loop_
_atom_site_aniso_label
_atom_site_aniso_U_11
_atom_site_aniso_U_22
_atom_site_aniso_U_33
_atom_site_aniso_U_23
_atom_site_aniso_U_13
_atom_site_aniso_U_12
Pt1 0.01792(10) 0.01795(10) 0.01791(10) -0.00055(7) -0.00299(7) 0.00250(7)
Br1 0.0260(3) 0.0468(4) 0.0255(3) -0.0027(3) 0.0033(2) 0.0039(3)
P2 0.0311(8) 0.0199(7) 0.0259(7) -0.0019(6) -0.0099(6) 0.0048(6)
P1 0.0258(7) 0.0277(8) 0.0259(8) -0.0064(6) 0.0016(6) 0.0036(6)
C1 0.019(2) 0.018(2) 0.019(2) -0.002(2) -0.0007(19) 0.0011(19)
N1 0.025(2) 0.018(2) 0.018(2) 0.0021(17) -0.0052(17) 0.0014(18)
N2 0.021(2) 0.016(2) 0.020(2) -0.0003(17) -0.0065(17) 0.0016(17)
C2 0.022(2) 0.017(2) 0.019(2) -0.0019(19) -0.0052(19) 0.002(2)
C3 0.018(2) 0.023(3) 0.017(2) -0.001(2) -0.0014(19) 0.003(2)
C4 0.022(2) 0.017(2) 0.017(2) -0.0023(19) -0.0038(19) -0.002(2)
C5 0.035(3) 0.016(3) 0.029(3) -0.002(2) -0.012(2) -0.001(2)
C6 0.034(3) 0.026(3) 0.039(4) -0.002(3) -0.004(3) -0.011(3)
C7 0.027(3) 0.024(3) 0.026(3) -0.004(2) -0.013(2) -0.002(2)
C8 0.041(4) 0.039(4) 0.040(4) -0.021(3) -0.009(3) 0.000(3)
C14 0.074(6) 0.028(4) 0.057(5) -0.001(3) -0.033(4) -0.010(4)
C13 0.028(3) 0.030(3) 0.027(3) -0.001(2) -0.009(2) 0.006(2)
C12 0.038(4) 0.045(4) 0.043(4) -0.017(3) -0.009(3) 0.023(3)
C11 0.036(4) 0.035(4) 0.047(4) -0.013(3) 0.001(3) 0.013(3)
C9 0.045(4) 0.058(5) 0.032(4) -0.018(3) -0.003(3) -0.001(4)
C10 0.032(3) 0.044(4) 0.039(4) -0.009(3) 0.012(3) -0.008(3)
Br2 0.0416(4) 0.0672(6) 0.0534(5) -0.0330(4) 0.0046(3) -0.0135(4)
Pt21 0.02112(10) 0.01623(10) 0.01725(10) 0.00035(7) -0.00155(7) -0.00189(7)
Br21 0.0450(4) 0.0331(3) 0.0351(3) -0.0001(3) -0.0189(3) -0.0083(3)
P22 0.0286(7) 0.0192(7) 0.0226(7) 0.0008(5) 0.0007(6) -0.0036(6)
P21 0.0284(7) 0.0215(7) 0.0226(7) -0.0042(6) -0.0065(6) 0.0001(6)
C21 0.022(3) 0.018(3) 0.023(3) -0.001(2) -0.005(2) -0.001(2)
N21 0.021(2) 0.018(2) 0.018(2) 0.0004(17) 0.0026(17) -0.0008(17)
N22 0.020(2) 0.015(2) 0.019(2) 0.0012(17) 0.0019(17) -0.0009(17)
C22 0.021(2) 0.015(2) 0.020(2) -0.0039(19) -0.0031(19) -0.0004(19)
C23 0.019(2) 0.016(2) 0.020(2) -0.0012(19) -0.0021(19) -0.0044(19)
C24 0.020(2) 0.017(2) 0.020(2) -0.003(2) -0.0019(19) -0.0015(19)
C25 0.027(3) 0.017(3) 0.030(3) 0.000(2) -0.003(2) 0.004(2)
C26 0.028(3) 0.030(3) 0.046(4) -0.006(3) -0.011(3) 0.007(3)
C27 0.018(2) 0.023(3) 0.022(3) -0.001(2) 0.005(2) -0.001(2)
C28 0.032(3) 0.046(4) 0.027(3) -0.006(3) 0.001(3) -0.001(3)
C34 0.042(4) 0.027(3) 0.043(4) 0.009(3) -0.006(3) -0.005(3)
C33 0.038(4) 0.041(4) 0.029(3) -0.002(3) 0.007(3) -0.008(3)
C32 0.036(3) 0.025(3) 0.040(4) -0.006(3) -0.004(3) -0.010(3)
C31 0.037(3) 0.032(3) 0.037(4) -0.008(3) -0.010(3) -0.009(3)
C29 0.048(4) 0.035(4) 0.034(4) -0.015(3) -0.011(3) 0.015(3)
C30 0.042(4) 0.034(4) 0.036(4) -0.011(3) -0.016(3) 0.005(3)
Br22 0.0925(7) 0.0396(4) 0.0811(7) -0.0254(4) -0.0531(6) 0.0222(5)
O45 0.054(4) 0.032(3) 0.104(5) -0.009(3) 0.026(4) -0.002(3)
C45 0.068(6) 0.044(5) 0.117(10) -0.024(6) 0.014(6) -0.001(5)

loop_
_atom_type_symbol
_atom_type_description
_atom_type_scat_dispersion_real
_atom_type_scat_dispersion_imag
_atom_type_scat_source
C C 0.0033 0.0016 'International Tables Vol C Tables 4.2.6.8 and 6.1.1.4'
H H 0.0000 0.0000 'International Tables Vol C Tables 4.2.6.8 and 6.1.1.4'
N N 0.0061 0.0033 'International Tables Vol C Tables 4.2.6.8 and 6.1.1.4'
P P 0.1023 0.0942 'International Tables Vol C Tables 4.2.6.8 and 6.1.1.4'
Br Br -0.2901 2.4595 'International Tables Vol C Tables 4.2.6.8 and 6.1.1.4'
Pt Pt -1.7033 8.3905 'International Tables Vol C Tables 4.2.6.8 and 6.1.1.4'
O O 0.0106 0.0060 'International Tables Vol C Tables 4.2.6.8 and 6.1.1.4'

loop_
_geom_angle_atom_site_label_1
_geom_angle_atom_site_label_2
_geom_angle_atom_site_label_3
_geom_angle
_geom_angle_site_symmetry_1
_geom_angle_site_symmetry_3
C1 Pt1 P1 90.78(15) . .
C1 Pt1 P2 174.80(16) . .
P1 Pt1 P2 86.28(6) . .
C1 Pt1 Br1 90.52(15) . .
P1 Pt1 Br1 177.08(5) . .
P2 Pt1 Br1 92.61(4) . .
C14 P2 C13 105.7(4) . .
C14 P2 C12 105.4(4) . .
C13 P2 C12 107.3(3) . .
C14 P2 Pt1 112.7(3) . .
C13 P2 Pt1 119.3(2) . .
C12 P2 Pt1 105.4(2) . .
C10 P1 C11 108.4(4) . .
C10 P1 C9 103.2(4) . .
C11 P1 C9 104.9(4) . .
C10 P1 Pt1 113.4(2) . .
C11 P1 Pt1 109.5(2) . .
C9 P1 Pt1 116.7(3) . .
N2 C1 N1 106.8(4) . .
N2 C1 Pt1 128.9(4) . .
N1 C1 Pt1 124.3(4) . .
C1 N1 C2 110.2(5) . .
C1 N1 C5 125.2(4) . .
C2 N1 C5 124.3(5) . .
C1 N2 C3 110.4(5) . .
C1 N2 C7 125.3(4) . .
C3 N2 C7 124.1(5) . .
N1 C2 C4 129.7(5) . 2_766
N1 C2 C3 106.3(5) . .
C4 C2 C3 124.0(5) 2_766 .
C4 C3 C2 123.4(5) . .
C4 C3 N2 130.4(5) . .
C2 C3 N2 106.2(5) . .
C3 C4 C2 112.7(5) . 2_766
N1 C5 C6 110.8(5) . .
N2 C7 C8 112.7(5) . .
C11 C12 P2 109.7(5) . .
C12 C11 P1 110.0(5) . .
C21 Pt21 P21 92.01(16) . .
C21 Pt21 P22 176.70(16) . .
P21 Pt21 P22 86.20(6) . .
C21 Pt21 Br21 91.42(16) . .
P21 Pt21 Br21 176.56(4) . .
P22 Pt21 Br21 90.37(4) . .
C34 P22 C33 104.9(4) . .
C34 P22 C32 105.6(3) . .
C33 P22 C32 106.2(3) . .
C34 P22 Pt21 119.7(2) . .
C33 P22 Pt21 111.5(2) . .
C32 P22 Pt21 108.0(2) . .
C29 P21 C30 104.5(3) . .
C29 P21 C31 107.8(4) . .
C30 P21 C31 105.2(3) . .
C29 P21 Pt21 113.4(3) . .
C30 P21 Pt21 117.8(2) . .
C31 P21 Pt21 107.5(2) . .
N21 C21 N22 106.9(5) . .
N21 C21 Pt21 127.6(4) . .
N22 C21 Pt21 125.5(4) . .
C21 N21 C22 110.8(4) . .
C21 N21 C25 125.2(5) . .
C22 N21 C25 124.1(4) . .
C21 N22 C23 110.1(4) . .
C21 N22 C27 125.5(5) . .
C23 N22 C27 124.3(4) . .
C24 C22 N21 130.9(5) 2_675 .
C24 C22 C23 122.9(5) 2_675 .
N21 C22 C23 106.1(4) . .
C24 C23 N22 130.1(5) . .
C24 C23 C22 123.9(5) . .
N22 C23 C22 106.0(4) . .
C22 C24 C23 113.2(5) 2_675 .
N21 C25 C26 112.6(5) . .
N22 C27 C28 112.6(5) . .
C31 C32 P22 108.9(4) . .
C32 C31 P21 109.5(5) . .
C42 C41 C41 96.9(12) . 2_755
C41 C42 C43 103.3(10) . .

loop_
_geom_bond_atom_site_label_1
_geom_bond_atom_site_label_2
_geom_bond_distance
_geom_bond_site_symmetry_2
Pt1 C1 2.026(5) .
Pt1 P1 2.2202(15) .
Pt1 P2 2.2823(15) .
Pt1 Br1 2.4845(6) .
P2 C14 1.800(8) .
P2 C13 1.804(6) .
P2 C12 1.866(7) .
P1 C10 1.808(7) .
P1 C11 1.813(7) .
P1 C9 1.819(7) .
C1 N2 1.349(7) .
C1 N1 1.362(7) .
N1 C2 1.390(7) .
N1 C5 1.471(7) .
N2 C3 1.396(6) .
N2 C7 1.461(7) .
C2 C4 1.392(7) 2_766
C2 C3 1.396(8) .
C3 C4 1.387(7) .
C4 C2 1.392(7) 2_766
C5 C6 1.516(9) .
C7 C8 1.517(9) .
C12 C11 1.491(10) .
Pt21 C21 2.036(5) .
Pt21 P21 2.2174(15) .
Pt21 P22 2.2788(14) .
Pt21 Br21 2.4782(7) .
P22 C34 1.797(7) .
P22 C33 1.807(7) .
P22 C32 1.834(7) .
P21 C29 1.809(7) .
P21 C30 1.810(7) .
P21 C31 1.824(7) .
C21 N21 1.351(7) .
C21 N22 1.361(7) .
N21 C22 1.391(7) .
N21 C25 1.465(7) .
N22 C23 1.399(6) .
N22 C27 1.455(7) .
C22 C24 1.379(7) 2_675
C22 C23 1.406(7) .
C23 C24 1.386(7) .
C24 C22 1.379(7) 2_675
C25 C26 1.509(9) .
C27 C28 1.506(9) .
C32 C31 1.529(9) .
C41 C42 1.440(16) .
C41 C41 1.46(2) 2_755
C42 C43 1.491(16) .
O44 C44 1.30(2) .
O45 C45 1.409(11) .
O46 C46 1.366(17) .
